data_4128357
loop_
_publ_author_name
'Le Fouler, Vincent'
'Chen, Yu'
'Gandon, Vincent'
'Bizet, Vincent'
'Salom\'e, Christophe'
'Fessard, Thomas'
'Liu, Fang'
'Houk, K. N.'
'Blanchard, Nicolas'

_publ_section_title
;
 Activating Pyrimidines by Pre-distortion for the General Synthesis of
 7-Aza-indazoles from 2-Hydrazonylpyrimidines via Intramolecular
 Diels-Alder Reactions.
;
_journal_issue 40
_journal_name_full 'Journal of the American Chemical Society'
_journal_page_first 15901
_journal_page_last 15909
_journal_paper_doi 10.1021/jacs.9b07037
_journal_volume 141
_journal_year 2019
_chemical_formula_moiety 'C17 H14 F N3'
_chemical_formula_sum 'C17 H14 F N3'
_chemical_formula_weight 279.31
_space_group_crystal_system triclinic
_space_group_IT_number 2
_space_group_name_Hall '-P 1'
_space_group_name_H-M_alt 'P -1'
_symmetry_space_group_name_Hall '-P 1'
_symmetry_space_group_name_H-M 'P -1'
_atom_sites_solution_hydrogens mixed
_atom_sites_solution_primary direct
_atom_sites_solution_secondary difmap
_audit_creation_method SHELXL-2014/7
_audit_update_record
;
2019-04-21 deposited with the CCDC.    2019-06-05 downloaded from the CCDC.
;
_cell_angle_alpha 82.0280(10)
_cell_angle_beta 80.3770(10)
_cell_angle_gamma 72.1980(10)
_cell_formula_units_Z 4
_cell_length_a 9.7570(2)
_cell_length_b 11.3567(2)
_cell_length_c 13.6657(2)
_cell_measurement_reflns_used 9860
_cell_measurement_temperature 173(2)
_cell_measurement_theta_max 66.37
_cell_measurement_theta_min 3.29
_cell_volume 1415.27(4)
_computing_cell_refinement 'Bruker SAINT'
_computing_data_collection 'Bruker APEX3'
_computing_data_reduction 'Bruker SAINT'
_computing_molecular_graphics 'Mercury (Macrae et al., 2008)'
_computing_publication_material 'SHELXL-2014/7 (Sheldrick 2014)'
_computing_structure_refinement 'SHELXL-2014/7 (Sheldrick, 2014)'
_computing_structure_solution 'SHELXT 2014/5 (Sheldrick, 2014)'
_diffrn_ambient_temperature 173(2)
_diffrn_measured_fraction_theta_full 0.996
_diffrn_measured_fraction_theta_max 0.996
_diffrn_measurement_device_type 'Bruker APEX-II CCD'
_diffrn_measurement_method '\f and \w scans'
_diffrn_radiation_monochromator mirror
_diffrn_radiation_type CuK\a
_diffrn_radiation_wavelength 1.54178
_diffrn_reflns_av_R_equivalents 0.0332
_diffrn_reflns_av_unetI/netI 0.0174
_diffrn_reflns_Laue_measured_fraction_full 0.996
_diffrn_reflns_Laue_measured_fraction_max 0.996
_diffrn_reflns_limit_h_max 11
_diffrn_reflns_limit_h_min -11
_diffrn_reflns_limit_k_max 13
_diffrn_reflns_limit_k_min -13
_diffrn_reflns_limit_l_max 16
_diffrn_reflns_limit_l_min -16
_diffrn_reflns_number 39293
_diffrn_reflns_point_group_measured_fraction_full 0.996
_diffrn_reflns_point_group_measured_fraction_max 0.996
_diffrn_reflns_theta_full 66.775
_diffrn_reflns_theta_max 66.775
_diffrn_reflns_theta_min 3.294
_diffrn_source 'Cu-ImuS microfocus tube'
_exptl_absorpt_coefficient_mu 0.722
_exptl_absorpt_correction_T_max 0.7528
_exptl_absorpt_correction_T_min 0.7119
_exptl_absorpt_correction_type multi-scan
_exptl_absorpt_process_details sadabs
_exptl_crystal_colour colourless
_exptl_crystal_density_diffrn 1.311
_exptl_crystal_description prism
_exptl_crystal_F_000 584
_exptl_crystal_size_max 0.220
_exptl_crystal_size_mid 0.200
_exptl_crystal_size_min 0.120
_refine_diff_density_max 0.193
_refine_diff_density_min -0.251
_refine_diff_density_rms 0.035
_refine_ls_extinction_method none
_refine_ls_goodness_of_fit_ref 1.041
_refine_ls_hydrogen_treatment mixed
_refine_ls_matrix_type full
_refine_ls_number_parameters 396
_refine_ls_number_reflns 5015
_refine_ls_number_restraints 0
_refine_ls_restrained_S_all 1.041
_refine_ls_R_factor_all 0.0448
_refine_ls_R_factor_gt 0.0380
_refine_ls_shift/su_max 0.001
_refine_ls_shift/su_mean 0.000
_refine_ls_structure_factor_coef Fsqd
_refine_ls_weighting_details 'w=1/[\s^2^(Fo^2^)+(0.0422P)^2^+0.5990P] where P=(Fo^2^+2Fc^2^)/3'
_refine_ls_weighting_scheme calc
_refine_ls_wR_factor_gt 0.0925
_refine_ls_wR_factor_ref 0.0973
_reflns_Friedel_coverage 0.000
_reflns_number_gt 4318
_reflns_number_total 5015
_reflns_threshold_expression 'I > 2\s(I)'
_cod_data_source_file ja9b07037_si_001.cif
_cod_data_source_block flnb190401
_cod_database_code 4128357
_shelx_shelxl_version_number 2014/7
_shelx_space_group_comment
;
The symmetry employed for this shelxl refinement is uniquely defined
by the following loop, which should always be used as a source of
symmetry information in preference to the above space-group names.
They are only intended as comments.
;
_shelx_estimated_absorpt_t_min 0.857
_shelx_estimated_absorpt_t_max 0.918

loop_
_space_group_symop_operation_xyz
'x, y, z'
'-x, -y, -z'

loop_
_atom_site_label
_atom_site_type_symbol
_atom_site_fract_x
_atom_site_fract_y
_atom_site_fract_z
_atom_site_U_iso_or_equiv
_atom_site_adp_type
_atom_site_occupancy
_atom_site_site_symmetry_order
_atom_site_calc_flag
_atom_site_refinement_flags_posn
_atom_site_refinement_flags_adp
_atom_site_refinement_flags_occupancy
_atom_site_disorder_assembly
_atom_site_disorder_group
C1 C 0.50160(16) 0.68108(14) 0.41347(12) 0.0330(3) Uani 1 1 d . . . . .
H1 H 0.4245 0.7439 0.3864 0.040 Uiso 1 1 calc R U . . .
C2 C 0.59884(16) 0.59807(14) 0.35002(11) 0.0310(3) Uani 1 1 d . . . . .
C3 C 0.71412(15) 0.50300(13) 0.38009(10) 0.0272(3) Uani 1 1 d . . . . .
C4 C 0.72384(15) 0.49328(13) 0.48305(10) 0.0255(3) Uani 1 1 d . . . . .
C5 C 0.81129(15) 0.41180(13) 0.55330(10) 0.0268(3) Uani 1 1 d . . . . .
C6 C 0.62183(15) 0.58280(13) 0.54052(10) 0.0271(3) Uani 1 1 d . . . . .
C7 C 0.81783(16) 0.42008(14) 0.30857(10) 0.0301(3) Uani 1 1 d . . . . .
C8 C 0.7794(2) 0.3273(2) 0.27432(15) 0.0549(5) Uani 1 1 d . . . . .
H8 H 0.6852 0.3180 0.2953 0.066 Uiso 1 1 calc R U . . .
C9 C 0.8765(2) 0.2482(2) 0.20993(17) 0.0658(6) Uani 1 1 d . . . . .
H9 H 0.8493 0.1838 0.1879 0.079 Uiso 1 1 calc R U . . .
C10 C 1.0116(2) 0.2618(2) 0.17756(13) 0.0546(5) Uani 1 1 d . . . . .
H10 H 1.0781 0.2071 0.1331 0.065 Uiso 1 1 calc R U . . .
C11 C 1.0508(2) 0.35516(19) 0.20986(15) 0.0554(5) Uani 1 1 d . . . . .
H11 H 1.1441 0.3656 0.1868 0.066 Uiso 1 1 calc R U . . .
C12 C 0.95447(18) 0.43405(16) 0.27597(13) 0.0430(4) Uani 1 1 d . . . . .
H12 H 0.9824 0.4975 0.2988 0.052 Uiso 1 1 calc R U . . .
C13 C 0.93054(16) 0.29466(13) 0.54201(10) 0.0294(3) Uani 1 1 d . . . . .
C14 C 0.9745(5) 0.1913(4) 0.6264(3) 0.0508(10) Uani 0.6 1 d . . P A 1
H14A H 1.0178 0.2127 0.6795 0.061 Uiso 0.6 1 calc R U P A 1
H14B H 0.9034 0.1447 0.6527 0.061 Uiso 0.6 1 calc R U P A 1
C14B C 1.0253(8) 0.2253(7) 0.6260(5) 0.0508(10) Uani 0.4 1 d . . P A 2
H14C H 0.9745 0.1890 0.6859 0.061 Uiso 0.4 1 calc R U P A 2
H14D H 1.0938 0.2664 0.6420 0.061 Uiso 0.4 1 calc R U P A 2
C15 C 1.07968(19) 0.14419(15) 0.53463(12) 0.0407(4) Uani 1 1 d . . . . .
H15 H 1.1588 0.0638 0.5315 0.049 Uiso 1 1 calc R U . A 1
C16 C 1.0974(4) 0.2772(4) 0.5081(3) 0.0432(8) Uani 0.6 1 d . . P A 1
H16A H 1.1257 0.3006 0.4368 0.052 Uiso 0.6 1 calc R U P A 1
H16B H 1.1489 0.3045 0.5532 0.052 Uiso 0.6 1 calc R U P A 1
C17 C 0.9478(4) 0.1880(3) 0.4748(3) 0.0424(7) Uani 0.6 1 d . . P A 1
H17A H 0.8752 0.1412 0.4921 0.051 Uiso 0.6 1 calc R U P A 1
H17B H 0.9702 0.2077 0.4021 0.051 Uiso 0.6 1 calc R U P A 1
C16B C 1.0703(6) 0.2643(6) 0.4704(5) 0.0432(8) Uani 0.4 1 d . . P A 2
H16C H 1.0591 0.2633 0.3998 0.052 Uiso 0.4 1 calc R U P A 2
H16D H 1.1418 0.3073 0.4779 0.052 Uiso 0.4 1 calc R U P A 2
C17B C 0.9191(6) 0.1648(5) 0.5265(4) 0.0424(7) Uani 0.4 1 d . . P A 2
H17C H 0.8644 0.1254 0.5822 0.051 Uiso 0.4 1 calc R U P A 2
H17D H 0.8967 0.1561 0.4603 0.051 Uiso 0.4 1 calc R U P A 2
C18 C 0.29862(16) 0.73091(14) 1.12455(11) 0.0313(3) Uani 1 1 d . . . . .
H18 H 0.2684 0.7060 1.1919 0.038 Uiso 1 1 calc R U . . .
C19 C 0.25921(16) 0.85720(14) 1.09144(10) 0.0295(3) Uani 1 1 d . . . . .
C20 C 0.29596(15) 0.90523(13) 0.99610(10) 0.0258(3) Uani 1 1 d . . . . .
C21 C 0.38177(14) 0.81451(12) 0.93201(10) 0.0241(3) Uani 1 1 d . . . . .
C22 C 0.45648(15) 0.81029(12) 0.83227(10) 0.0249(3) Uani 1 1 d . . . . .
C23 C 0.41515(15) 0.68935(13) 0.97158(10) 0.0257(3) Uani 1 1 d . . . . .
C24 C 0.24960(15) 1.04137(13) 0.96633(10) 0.0257(3) Uani 1 1 d . . . . .
C25 C 0.13426(18) 1.09355(15) 0.91185(12) 0.0371(4) Uani 1 1 d . . . . .
H25 H 0.0839 1.0424 0.8931 0.045 Uiso 1 1 calc R U . . .
C26 C 0.09243(19) 1.22030(15) 0.88468(13) 0.0426(4) Uani 1 1 d . . . . .
H26 H 0.0128 1.2557 0.8479 0.051 Uiso 1 1 calc R U . . .
C27 C 0.16533(18) 1.29562(14) 0.91057(12) 0.0389(4) Uani 1 1 d . . . . .
H27 H 0.1373 1.3822 0.8907 0.047 Uiso 1 1 calc R U . . .
C28 C 0.27902(17) 1.24418(14) 0.96545(13) 0.0377(4) Uani 1 1 d . . . . .
H28 H 0.3296 1.2955 0.9836 0.045 Uiso 1 1 calc R U . . .
C29 C 0.31990(16) 1.11814(14) 0.99434(11) 0.0314(3) Uani 1 1 d . . . . .
H29 H 0.3968 1.0838 1.0337 0.038 Uiso 1 1 calc R U . . .
C30 C 0.46659(16) 0.90704(13) 0.74900(10) 0.0286(3) Uani 1 1 d . . . . .
C31 C 0.3569(2) 0.96596(17) 0.67326(13) 0.0492(4) Uani 1 1 d . . . . .
H31A H 0.3432 0.9086 0.6299 0.059 Uiso 1 1 calc R U . . .
H31B H 0.2647 1.0256 0.6990 0.059 Uiso 1 1 calc R U . . .
C32 C 0.4859(2) 1.01939(15) 0.63751(12) 0.0471(5) Uani 1 1 d . . . . .
H32 H 0.4963 1.0794 0.5779 0.056 Uiso 1 1 calc R U . . .
C33 C 0.5859(2) 0.88754(15) 0.65761(12) 0.0434(4) Uani 1 1 d . . . . .
H33A H 0.6849 0.8814 0.6703 0.052 Uiso 1 1 calc R U . . .
H33B H 0.5846 0.8260 0.6134 0.052 Uiso 1 1 calc R U . . .
C34 C 0.4854(2) 1.03826(16) 0.74752(12) 0.0481(5) Uani 1 1 d . . . . .
H34A H 0.4004 1.1019 0.7775 0.058 Uiso 1 1 calc R U . . .
H34B H 0.5786 1.0408 0.7655 0.058 Uiso 1 1 calc R U . . .
N1 N 0.51130(13) 0.67672(11) 0.50970(9) 0.0320(3) Uani 1 1 d . . . . .
N2 N 0.76702(13) 0.45101(11) 0.64373(9) 0.0306(3) Uani 1 1 d . . . . .
N3 N 0.65283(14) 0.55527(11) 0.63536(9) 0.0309(3) Uani 1 1 d . . . . .
N4 N 0.37680(13) 0.64443(11) 1.06517(9) 0.0297(3) Uani 1 1 d . . . . .
N5 N 0.52565(13) 0.69298(11) 0.81521(8) 0.0279(3) Uani 1 1 d . . . . .
N6 N 0.49954(14) 0.61989(11) 0.89927(9) 0.0293(3) Uani 1 1 d . . . . .
F1 F 0.57633(10) 0.61492(9) 0.25302(6) 0.0439(2) Uani 1 1 d . . . . .
F2 F 0.17719(10) 0.93620(8) 1.15921(6) 0.0405(2) Uani 1 1 d . . . . .
H3N H 0.6117(19) 0.5980(17) 0.6894(14) 0.041(5) Uiso 1 1 d . . . . .
H6N H 0.5409(18) 0.5381(17) 0.9030(12) 0.033(4) Uiso 1 1 d . . . . .

loop_
_atom_site_aniso_label
_atom_site_aniso_U_11
_atom_site_aniso_U_22
_atom_site_aniso_U_33
_atom_site_aniso_U_23
_atom_site_aniso_U_13
_atom_site_aniso_U_12
C1 0.0316(8) 0.0266(7) 0.0400(9) 0.0020(6) -0.0064(6) -0.0088(6)
C2 0.0350(8) 0.0327(8) 0.0267(7) 0.0026(6) -0.0054(6) -0.0137(7)
C3 0.0291(7) 0.0282(7) 0.0265(7) -0.0017(6) -0.0021(6) -0.0128(6)
C4 0.0284(7) 0.0244(7) 0.0254(7) -0.0041(5) 0.0001(6) -0.0112(6)
C5 0.0307(7) 0.0258(7) 0.0250(7) -0.0044(5) -0.0007(6) -0.0104(6)
C6 0.0304(7) 0.0239(7) 0.0285(7) -0.0040(6) -0.0001(6) -0.0112(6)
C7 0.0312(8) 0.0367(8) 0.0207(7) -0.0020(6) -0.0042(6) -0.0074(6)
C8 0.0362(9) 0.0733(13) 0.0635(12) -0.0400(11) 0.0003(8) -0.0170(9)
C9 0.0511(12) 0.0821(15) 0.0717(14) -0.0520(12) -0.0031(10) -0.0134(11)
C10 0.0525(11) 0.0655(13) 0.0351(9) -0.0196(9) 0.0047(8) -0.0007(10)
C11 0.0427(10) 0.0587(12) 0.0528(11) -0.0030(9) 0.0191(8) -0.0116(9)
C12 0.0410(9) 0.0407(9) 0.0450(10) -0.0030(7) 0.0056(7) -0.0148(8)
C13 0.0344(8) 0.0283(8) 0.0254(7) -0.0040(6) -0.0036(6) -0.0086(6)
C14 0.060(3) 0.044(3) 0.0333(11) -0.0005(15) -0.0068(19) 0.0048(15)
C14B 0.060(3) 0.044(3) 0.0333(11) -0.0005(15) -0.0068(19) 0.0048(15)
C15 0.0459(10) 0.0327(8) 0.0366(9) -0.0055(7) -0.0096(7) 0.0020(7)
C16 0.0317(16) 0.0390(14) 0.059(3) -0.0135(16) -0.0033(15) -0.0072(11)
C17 0.0506(17) 0.0278(14) 0.048(2) -0.0093(15) -0.0106(17) -0.0056(11)
C16B 0.0317(16) 0.0390(14) 0.059(3) -0.0135(16) -0.0033(15) -0.0072(11)
C17B 0.0506(17) 0.0278(14) 0.048(2) -0.0093(15) -0.0106(17) -0.0056(11)
C18 0.0351(8) 0.0325(8) 0.0239(7) -0.0028(6) 0.0002(6) -0.0084(6)
C19 0.0301(7) 0.0303(8) 0.0260(7) -0.0091(6) 0.0008(6) -0.0052(6)
C20 0.0237(7) 0.0272(7) 0.0270(7) -0.0057(6) -0.0035(5) -0.0067(6)
C21 0.0247(7) 0.0241(7) 0.0244(7) -0.0036(5) -0.0047(5) -0.0068(6)
C22 0.0273(7) 0.0231(7) 0.0245(7) -0.0048(5) -0.0042(5) -0.0061(6)
C23 0.0274(7) 0.0250(7) 0.0245(7) -0.0042(5) -0.0025(6) -0.0069(6)
C24 0.0259(7) 0.0260(7) 0.0229(7) -0.0070(5) 0.0007(5) -0.0040(6)
C25 0.0404(9) 0.0334(8) 0.0401(9) -0.0082(7) -0.0137(7) -0.0078(7)
C26 0.0466(10) 0.0362(9) 0.0407(9) -0.0025(7) -0.0172(8) -0.0002(7)
C27 0.0459(9) 0.0255(8) 0.0394(9) -0.0025(6) -0.0022(7) -0.0037(7)
C28 0.0359(8) 0.0293(8) 0.0486(9) -0.0101(7) -0.0018(7) -0.0098(7)
C29 0.0268(7) 0.0301(8) 0.0360(8) -0.0089(6) -0.0039(6) -0.0040(6)
C30 0.0370(8) 0.0238(7) 0.0241(7) -0.0040(6) -0.0023(6) -0.0075(6)
C31 0.0591(11) 0.0446(10) 0.0391(9) 0.0042(8) -0.0163(8) -0.0064(9)
C32 0.0849(14) 0.0280(8) 0.0263(8) -0.0009(6) 0.0009(8) -0.0185(9)
C33 0.0597(11) 0.0353(9) 0.0310(8) -0.0033(7) 0.0086(8) -0.0152(8)
C34 0.0833(14) 0.0330(9) 0.0313(9) -0.0044(7) 0.0018(8) -0.0260(9)
N1 0.0314(7) 0.0250(6) 0.0387(7) -0.0051(5) -0.0009(5) -0.0081(5)
N2 0.0344(7) 0.0300(7) 0.0267(6) -0.0061(5) -0.0013(5) -0.0083(5)
N3 0.0352(7) 0.0293(7) 0.0263(6) -0.0098(5) 0.0014(5) -0.0064(5)
N4 0.0340(7) 0.0274(6) 0.0257(6) -0.0018(5) -0.0017(5) -0.0073(5)
N5 0.0342(7) 0.0240(6) 0.0236(6) -0.0028(5) -0.0016(5) -0.0065(5)
N6 0.0383(7) 0.0202(6) 0.0255(6) -0.0026(5) -0.0003(5) -0.0046(5)
F1 0.0463(5) 0.0517(6) 0.0300(5) 0.0039(4) -0.0111(4) -0.0089(5)
F2 0.0495(6) 0.0338(5) 0.0294(5) -0.0098(4) 0.0083(4) -0.0032(4)

loop_
_atom_type_symbol
_atom_type_description
_atom_type_scat_dispersion_real
_atom_type_scat_dispersion_imag
_atom_type_scat_source
C C 0.0181 0.0091 'International Tables Vol C Tables 4.2.6.8 and 6.1.1.4'
H H 0.0000 0.0000 'International Tables Vol C Tables 4.2.6.8 and 6.1.1.4'
N N 0.0311 0.0180 'International Tables Vol C Tables 4.2.6.8 and 6.1.1.4'
F F 0.0727 0.0534 'International Tables Vol C Tables 4.2.6.8 and 6.1.1.4'

loop_
_geom_angle_atom_site_label_1
_geom_angle_atom_site_label_2
_geom_angle_atom_site_label_3
_geom_angle
N1 C1 C2 123.30(14)
N1 C1 H1 118.3
C2 C1 H1 118.3
F1 C2 C3 119.37(13)
F1 C2 C1 116.71(13)
C3 C2 C1 123.92(14)
C2 C3 C4 113.98(13)
C2 C3 C7 121.72(13)
C4 C3 C7 124.30(13)
C6 C4 C3 117.75(13)
C6 C4 C5 104.43(12)
C3 C4 C5 137.81(13)
N2 C5 C4 110.01(12)
N2 C5 C13 118.40(13)
C4 C5 C13 131.50(13)
N1 C6 N3 125.28(13)
N1 C6 C4 127.57(13)
N3 C6 C4 107.13(13)
C8 C7 C12 119.06(15)
C8 C7 C3 120.41(14)
C12 C7 C3 120.53(14)
C9 C8 C7 120.64(17)
C9 C8 H8 119.7
C7 C8 H8 119.7
C10 C9 C8 120.45(19)
C10 C9 H9 119.8
C8 C9 H9 119.8
C9 C10 C11 119.61(17)
C9 C10 H10 120.2
C11 C10 H10 120.2
C10 C11 C12 120.31(17)
C10 C11 H11 119.8
C12 C11 H11 119.8
C7 C12 C11 119.92(17)
C7 C12 H12 120.0
C11 C12 H12 120.0
C5 C13 C16B 131.2(3)
C5 C13 C14 125.2(2)
C5 C13 C17B 127.9(2)
C16B C13 C17B 86.6(3)
C5 C13 C14B 123.9(3)
C16B C13 C14B 86.5(4)
C17B C13 C14B 86.2(3)
C5 C13 C17 128.87(17)
C14 C13 C17 86.7(2)
C5 C13 C16 128.52(18)
C14 C13 C16 87.4(2)
C17 C13 C16 86.1(2)
C15 C14 C13 75.5(2)
C15 C14 H14A 115.9
C13 C14 H14A 115.9
C15 C14 H14B 115.9
C13 C14 H14B 115.9
H14A C14 H14B 112.9
C13 C14B C15 73.4(3)
C13 C14B H14C 116.2
C15 C14B H14C 116.2
C13 C14B H14D 116.2
C15 C14B H14D 116.2
H14C C14B H14D 113.2
C16B C15 C17B 88.0(3)
C14 C15 C17 87.8(2)
C14 C15 C16 88.4(2)
C17 C15 C16 87.3(2)
C16B C15 C14B 86.5(3)
C17B C15 C14B 86.7(3)
C14 C15 H15 126.8
C17 C15 H15 126.8
C16 C15 H15 126.8
C15 C16 C13 73.62(18)
C15 C16 H16A 116.2
C13 C16 H16A 116.2
C15 C16 H16B 116.2
C13 C16 H16B 116.2
H16A C16 H16B 113.2
C15 C17 C13 73.82(16)
C15 C17 H17A 116.1
C13 C17 H17A 116.1
C15 C17 H17B 116.1
C13 C17 H17B 116.1
H17A C17 H17B 113.1
C15 C16B C13 76.9(3)
C15 C16B H16C 115.7
C13 C16B H16C 115.7
C15 C16B H16D 115.7
C13 C16B H16D 115.7
H16C C16B H16D 112.7
C15 C17B C13 74.8(3)
C15 C17B H17C 116.0
C13 C17B H17C 116.0
C15 C17B H17D 116.0
C13 C17B H17D 116.0
H17C C17B H17D 113.0
N4 C18 C19 122.29(13)
N4 C18 H18 118.9
C19 C18 H18 118.9
F2 C19 C20 118.85(13)
F2 C19 C18 116.54(12)
C20 C19 C18 124.60(13)
C19 C20 C21 113.97(13)
C19 C20 C24 121.46(12)
C21 C20 C24 124.56(12)
C23 C21 C20 117.49(12)
C23 C21 C22 104.23(12)
C20 C21 C22 138.21(13)
N5 C22 C21 109.54(12)
N5 C22 C30 117.29(12)
C21 C22 C30 133.15(12)
N4 C23 N6 124.90(13)
N4 C23 C21 127.45(12)
N6 C23 C21 107.60(12)
C25 C24 C29 119.00(14)
C25 C24 C20 120.68(13)
C29 C24 C20 120.31(13)
C26 C25 C24 120.02(15)
C26 C25 H25 120.0
C24 C25 H25 120.0
C27 C26 C25 120.64(15)
C27 C26 H26 119.7
C25 C26 H26 119.7
C28 C27 C26 119.43(15)
C28 C27 H27 120.3
C26 C27 H27 120.3
C27 C28 C29 120.32(15)
C27 C28 H28 119.8
C29 C28 H28 119.8
C28 C29 C24 120.56(14)
C28 C29 H29 119.7
C24 C29 H29 119.7
C22 C30 C33 123.92(13)
C22 C30 C31 127.29(14)
C33 C30 C31 86.48(12)
C22 C30 C34 131.07(12)
C33 C30 C34 86.96(12)
C31 C30 C34 86.97(13)
C32 C31 C30 74.48(12)
C32 C31 H31A 116.1
C30 C31 H31A 116.1
C32 C31 H31B 116.1
C30 C31 H31B 116.1
H31A C31 H31B 113.0
C33 C32 C31 87.40(13)
C33 C32 C34 87.72(13)
C31 C32 C34 87.60(13)
C33 C32 H32 127.0
C31 C32 H32 127.0
C34 C32 H32 127.0
C32 C33 C30 74.71(11)
C32 C33 H33A 116.0
C30 C33 H33A 116.0
C32 C33 H33B 116.0
C30 C33 H33B 116.0
H33A C33 H33B 113.0
C32 C34 C30 74.19(11)
C32 C34 H34A 116.1
C30 C34 H34A 116.1
C32 C34 H34B 116.1
C30 C34 H34B 116.1
H34A C34 H34B 113.1
C1 N1 C6 113.41(13)
C5 N2 N3 107.12(12)
C6 N3 N2 111.29(12)
C6 N3 H3N 129.0(11)
N2 N3 H3N 119.6(11)
C18 N4 C23 114.19(12)
C22 N5 N6 107.84(11)
C23 N6 N5 110.76(12)
C23 N6 H6N 128.4(11)
N5 N6 H6N 120.7(11)

loop_
_geom_bond_atom_site_label_1
_geom_bond_atom_site_label_2
_geom_bond_distance
C1 N1 1.327(2)
C1 C2 1.395(2)
C1 H1 0.9500
C2 F1 1.3578(17)
C2 C3 1.374(2)
C3 C4 1.4127(19)
C3 C7 1.486(2)
C4 C6 1.4081(19)
C4 C5 1.432(2)
C5 N2 1.3299(18)
C5 C13 1.483(2)
C6 N1 1.3423(19)
C6 N3 1.3527(19)
C7 C8 1.380(2)
C7 C12 1.383(2)
C8 C9 1.378(3)
C8 H8 0.9500
C9 C10 1.366(3)
C9 H9 0.9500
C10 C11 1.378(3)
C10 H10 0.9500
C11 C12 1.388(2)
C11 H11 0.9500
C12 H12 0.9500
C13 C16B 1.516(6)
C13 C14 1.541(5)
C13 C17B 1.558(5)
C13 C14B 1.566(7)
C13 C17 1.572(3)
C13 C16 1.575(4)
C14 C15 1.526(5)
C14 H14A 0.9900
C14 H14B 0.9900
C14B C15 1.577(7)
C14B H14C 0.9900
C14B H14D 0.9900
C15 C16B 1.503(7)
C15 C17B 1.532(6)
C15 C17 1.555(4)
C15 C16 1.559(4)
C15 H15 1.0000
C16 H16A 0.9900
C16 H16B 0.9900
C17 H17A 0.9900
C17 H17B 0.9900
C16B H16C 0.9900
C16B H16D 0.9900
C17B H17C 0.9900
C17B H17D 0.9900
C18 N4 1.3270(19)
C18 C19 1.397(2)
C18 H18 0.9500
C19 F2 1.3589(16)
C19 C20 1.375(2)
C20 C21 1.4167(19)
C20 C24 1.490(2)
C21 C23 1.4077(19)
C21 C22 1.4339(19)
C22 N5 1.3299(18)
C22 C30 1.481(2)
C23 N4 1.3459(18)
C23 N6 1.3505(18)
C24 C25 1.386(2)
C24 C29 1.387(2)
C25 C26 1.386(2)
C25 H25 0.9500
C26 C27 1.379(2)
C26 H26 0.9500
C27 C28 1.376(2)
C27 H27 0.9500
C28 C29 1.382(2)
C28 H28 0.9500
C29 H29 0.9500
C30 C33 1.548(2)
C30 C31 1.551(2)
C30 C34 1.553(2)
C31 C32 1.539(3)
C31 H31A 0.9900
C31 H31B 0.9900
C32 C33 1.534(2)
C32 C34 1.547(2)
C32 H32 1.0000
C33 H33A 0.9900
C33 H33B 0.9900
C34 H34A 0.9900
C34 H34B 0.9900
N2 N3 1.3619(17)
N3 H3N 0.908(19)
N5 N6 1.3566(17)
N6 H6N 0.891(18)

loop_
_geom_hbond_atom_site_label_D
_geom_hbond_atom_site_label_H
_geom_hbond_atom_site_label_A
_geom_hbond_distance_DH
_geom_hbond_distance_HA
_geom_hbond_distance_DA
_geom_hbond_angle_DHA
_geom_hbond_site_symmetry_A
N3 H3N N5 0.908(19) 2.074(19) 2.9810(17) 177.7(16) .
N6 H6N N4 0.891(18) 1.995(18) 2.8774(17) 170.7(15) 2_667

loop_
_geom_torsion_atom_site_label_1
_geom_torsion_atom_site_label_2
_geom_torsion_atom_site_label_3
_geom_torsion_atom_site_label_4
_geom_torsion
N1 C1 C2 F1 -179.18(13)
N1 C1 C2 C3 0.3(2)
F1 C2 C3 C4 -178.54(12)
C1 C2 C3 C4 2.0(2)
F1 C2 C3 C7 1.8(2)
C1 C2 C3 C7 -177.63(14)
C2 C3 C4 C6 -2.90(18)
C7 C3 C4 C6 176.70(13)
C2 C3 C4 C5 175.29(16)
C7 C3 C4 C5 -5.1(3)
C6 C4 C5 N2 -1.20(15)
C3 C4 C5 N2 -179.54(15)
C6 C4 C5 C13 175.31(14)
C3 C4 C5 C13 -3.0(3)
C3 C4 C6 N1 2.0(2)
C5 C4 C6 N1 -176.78(14)
C3 C4 C6 N3 -179.64(12)
C5 C4 C6 N3 1.62(15)
C2 C3 C7 C8 -76.5(2)
C4 C3 C7 C8 103.88(19)
C2 C3 C7 C12 103.95(17)
C4 C3 C7 C12 -75.62(19)
C12 C7 C8 C9 1.1(3)
C3 C7 C8 C9 -178.37(19)
C7 C8 C9 C10 -1.2(4)
C8 C9 C10 C11 0.1(3)
C9 C10 C11 C12 0.9(3)
C8 C7 C12 C11 -0.1(3)
C3 C7 C12 C11 179.40(16)
C10 C11 C12 C7 -0.9(3)
N2 C5 C13 C16B -130.0(3)
C4 C5 C13 C16B 53.8(4)
N2 C5 C13 C14 21.8(3)
C4 C5 C13 C14 -154.4(2)
N2 C5 C13 C17B 104.5(3)
C4 C5 C13 C17B -71.8(3)
N2 C5 C13 C14B -10.5(4)
C4 C5 C13 C14B 173.2(3)
N2 C5 C13 C17 140.4(2)
C4 C5 C13 C17 -35.8(3)
N2 C5 C13 C16 -97.5(2)
C4 C5 C13 C16 86.2(3)
C5 C13 C14 C15 -179.81(15)
C17 C13 C14 C15 43.41(19)
C16 C13 C14 C15 -42.87(19)
C5 C13 C14B C15 178.24(15)
C16B C13 C14B C15 -42.8(3)
C17B C13 C14B C15 44.0(3)
C13 C14 C15 C17 -43.95(18)
C13 C14 C15 C16 43.37(19)
C13 C14B C15 C16B 43.2(3)
C13 C14B C15 C17B -45.0(3)
C14 C15 C16 C13 -42.7(2)
C17 C15 C16 C13 45.19(17)
C5 C13 C16 C15 176.76(16)
C14 C13 C16 C15 42.2(2)
C17 C13 C16 C15 -44.64(17)
C14 C15 C17 C13 43.3(2)
C16 C15 C17 C13 -45.24(18)
C5 C13 C17 C15 -176.91(16)
C14 C13 C17 C15 -42.9(2)
C16 C13 C17 C15 44.73(19)
C17B C15 C16B C13 42.7(3)
C14B C15 C16B C13 -44.1(3)
C5 C13 C16B C15 178.09(17)
C17B C13 C16B C15 -41.9(3)
C14B C13 C16B C15 44.5(3)
C16B C15 C17B C13 -41.8(3)
C14B C15 C17B C13 44.8(3)
C5 C13 C17B C15 -176.35(16)
C16B C13 C17B C15 41.4(3)
C14B C13 C17B C15 -45.3(3)
N4 C18 C19 F2 179.04(13)
N4 C18 C19 C20 0.0(2)
F2 C19 C20 C21 179.86(12)
C18 C19 C20 C21 -1.1(2)
F2 C19 C20 C24 0.9(2)
C18 C19 C20 C24 179.92(14)
C19 C20 C21 C23 1.57(19)
C24 C20 C21 C23 -179.46(13)
C19 C20 C21 C22 -174.85(16)
C24 C20 C21 C22 4.1(3)
C23 C21 C22 N5 0.64(15)
C20 C21 C22 N5 177.36(16)
C23 C21 C22 C30 178.81(15)
C20 C21 C22 C30 -4.5(3)
C20 C21 C23 N4 -1.2(2)
C22 C21 C23 N4 176.34(14)
C20 C21 C23 N6 -178.66(12)
C22 C21 C23 N6 -1.12(15)
C19 C20 C24 C25 -102.25(17)
C21 C20 C24 C25 78.85(19)
C19 C20 C24 C29 76.63(18)
C21 C20 C24 C29 -102.27(17)
C29 C24 C25 C26 1.1(2)
C20 C24 C25 C26 -179.98(14)
C24 C25 C26 C27 0.6(3)
C25 C26 C27 C28 -1.2(3)
C26 C27 C28 C29 0.0(2)
C27 C28 C29 C24 1.7(2)
C25 C24 C29 C28 -2.2(2)
C20 C24 C29 C28 178.86(13)
N5 C22 C30 C33 -19.6(2)
C21 C22 C30 C33 162.31(15)
N5 C22 C30 C31 95.17(18)
C21 C22 C30 C31 -82.9(2)
N5 C22 C30 C34 -139.70(17)
C21 C22 C30 C34 42.2(3)
C22 C30 C31 C32 -174.48(15)
C33 C30 C31 C32 -43.49(11)
C34 C30 C31 C32 43.64(12)
C30 C31 C32 C33 43.97(11)
C30 C31 C32 C34 -43.85(12)
C31 C32 C33 C30 -43.99(11)
C34 C32 C33 C30 43.71(12)
C22 C30 C33 C32 177.28(15)
C31 C30 C33 C32 43.64(12)
C34 C30 C33 C32 -43.51(13)
C33 C32 C34 C30 -43.66(12)
C31 C32 C34 C30 43.83(12)
C22 C30 C34 C32 177.20(18)
C33 C30 C34 C32 43.18(13)
C31 C30 C34 C32 -43.46(13)
C2 C1 N1 C6 -1.5(2)
N3 C6 N1 C1 -177.79(13)
C4 C6 N1 C1 0.3(2)
C4 C5 N2 N3 0.30(16)
C13 C5 N2 N3 -176.73(12)
N1 C6 N3 N2 176.90(13)
C4 C6 N3 N2 -1.55(16)
C5 N2 N3 C6 0.78(16)
C19 C18 N4 C23 0.6(2)
N6 C23 N4 C18 177.11(14)
C21 C23 N4 C18 0.1(2)
C21 C22 N5 N6 0.09(15)
C30 C22 N5 N6 -178.41(12)
N4 C23 N6 N5 -176.29(13)
C21 C23 N6 N5 1.25(16)
C22 N5 N6 C23 -0.84(16)
